data_7707006
loop_
_publ_author_name
'Qin, Chun-Yan'
'Zhao, Sheng-Ze'
'Wu, Hua-Yu'
'Li, Yong-Hua'
'Wang, Zi-Kun'
'Wang, Zheng'
'Wang, Shi'

_publ_section_title
;
 The dynamic interplay between intramolecular and intermolecular
 interactions in mononuclear manganese(III) SCO complexes.
;
_journal_issue 17
_journal_name_full 'Dalton transactions (Cambridge, England : 2003)'
_journal_page_first 5899
_journal_page_last 5910
_journal_paper_doi 10.1039/d0dt04109b
_journal_volume 50
_journal_year 2021
_chemical_formula_moiety 'C22 H26 F2 Mn N4 O2, I'
_chemical_formula_sum 'C22 H26 F2 I Mn N4 O2'
_chemical_formula_weight 598.31
_space_group_crystal_system orthorhombic
_space_group_IT_number 56
_space_group_name_Hall '-P 2ab 2ac'
_space_group_name_H-M_alt 'P c c n'
_atom_sites_solution_hydrogens mixed
_audit_creation_method SHELXL-2014/7
_audit_update_record
;
2021-03-22 deposited with the CCDC.	2021-03-25 downloaded from the CCDC.
;
_cell_angle_alpha 90
_cell_angle_beta 90
_cell_angle_gamma 90
_cell_formula_units_Z 4
_cell_length_a 8.5204(11)
_cell_length_b 16.1865(19)
_cell_length_c 17.696(2)
_cell_measurement_reflns_used 9233
_cell_measurement_temperature 298(2)
_cell_measurement_theta_max 26.000
_cell_measurement_theta_min 2.302
_cell_volume 2440.6(5)
_computing_cell_refinement SMART
_computing_data_collection 'SMART (Bruker, 2000)'
_computing_data_reduction 'SAINT (Bruker, 2000)'
_computing_molecular_graphics SHELXL
_computing_publication_material SHELXL
_computing_structure_refinement 'SHELXL-2014/7 (Sheldrick, 2014)'
_computing_structure_solution 'SHELXL-2014/7 (Sheldrick, 2014)'
_diffrn_ambient_temperature 298(2)
_diffrn_measured_fraction_theta_full 1.000
_diffrn_measured_fraction_theta_max 1.000
_diffrn_measurement_device_type 'CCD area detector'
_diffrn_measurement_method 'phi and omega scans'
_diffrn_radiation_type MoK\a
_diffrn_radiation_wavelength 0.71073
_diffrn_reflns_av_R_equivalents 0.0425
_diffrn_reflns_av_unetI/netI 0.0268
_diffrn_reflns_Laue_measured_fraction_full 1.000
_diffrn_reflns_Laue_measured_fraction_max 1.000
_diffrn_reflns_limit_h_max 8
_diffrn_reflns_limit_h_min -10
_diffrn_reflns_limit_k_max 19
_diffrn_reflns_limit_k_min -19
_diffrn_reflns_limit_l_max 21
_diffrn_reflns_limit_l_min -21
_diffrn_reflns_number 14970
_diffrn_reflns_point_group_measured_fraction_full 1.000
_diffrn_reflns_point_group_measured_fraction_max 1.000
_diffrn_reflns_theta_full 25.242
_diffrn_reflns_theta_max 26.000
_diffrn_reflns_theta_min 2.302
_diffrn_source 'fine-focus sealed tube'
_exptl_absorpt_coefficient_mu 1.846
_exptl_absorpt_correction_T_max 0.772
_exptl_absorpt_correction_T_min 0.649
_exptl_absorpt_correction_type multi-scan
_exptl_absorpt_process_details 'SADABS; Bruker, 2000'
_exptl_crystal_colour black
_exptl_crystal_density_diffrn 1.628
_exptl_crystal_density_method 'not measured'
_exptl_crystal_description block
_exptl_crystal_F_000 1192
_exptl_crystal_size_max 0.26
_exptl_crystal_size_mid 0.20
_exptl_crystal_size_min 0.14
_refine_diff_density_max 0.507
_refine_diff_density_min -0.844
_refine_diff_density_rms 0.080
_refine_ls_extinction_method none
_refine_ls_goodness_of_fit_ref 1.045
_refine_ls_hydrogen_treatment mixed
_refine_ls_matrix_type full
_refine_ls_number_parameters 150
_refine_ls_number_reflns 2406
_refine_ls_number_restraints 0
_refine_ls_restrained_S_all 1.045
_refine_ls_R_factor_all 0.0690
_refine_ls_R_factor_gt 0.0414
_refine_ls_shift/su_max 0.002
_refine_ls_shift/su_mean 0.000
_refine_ls_structure_factor_coef Fsqd
_refine_ls_weighting_details 'w=1/[\s^2^(Fo^2^)+(0.0476P)^2^+6.0810P] where P=(Fo^2^+2Fc^2^)/3'
_refine_ls_weighting_scheme calc
_refine_ls_wR_factor_gt 0.1023
_refine_ls_wR_factor_ref 0.1222
_reflns_Friedel_coverage 0.000
_reflns_number_gt 1608
_reflns_number_total 2406
_reflns_threshold_expression 'I > 2\s(I)'
_cod_data_source_file d0dt04109b2.cif
_cod_data_source_block I-298K
_cod_depositor_comments
;
The following automatic conversions were performed:

data item '_exptl_absorpt_correction_type' value 'Multi-scan' was
changed to 'multi-scan' in accordance with the
/home/data/users/saulius/crontab/automatic-downloads/rss-feeds/RSC/lib/dictionaries/cif_core.dic
dictionary named 'cif_core.dic' version 2.4.2 last updated on
2011-04-26.

Automatic conversion script
Id: cif_fix_values 7556 2019-12-06 15:28:31Z antanas 

 Adding full bibliography for 7707004--7707019.cif.
;
_cod_original_cell_volume 2440.5(5)
_cod_database_code 7707006
_shelx_shelxl_version_number 2014/7
_shelx_space_group_comment
;
The symmetry employed for this shelxl refinement is uniquely defined
by the following loop, which should always be used as a source of
symmetry information in preference to the above space-group names.
They are only intended as comments.
;

loop_
_space_group_symop_operation_xyz
'x, y, z'
'-x+1/2, -y+1/2, z'
'x+1/2, -y, -z+1/2'
'-x, y+1/2, -z+1/2'
'-x, -y, -z'
'x-1/2, y-1/2, -z'
'-x-1/2, y, z-1/2'
'x, -y-1/2, z-1/2'

loop_
_atom_site_label
_atom_site_type_symbol
_atom_site_fract_x
_atom_site_fract_y
_atom_site_fract_z
_atom_site_U_iso_or_equiv
_atom_site_adp_type
_atom_site_occupancy
_atom_site_site_symmetry_order
_atom_site_calc_flag
_atom_site_refinement_flags_posn
_atom_site_refinement_flags_adp
_atom_site_refinement_flags_occupancy
_atom_site_disorder_assembly
_atom_site_disorder_group
Mn1 Mn -0.2500 0.2500 0.96961(6) 0.0456(3) Uani 1 2 d S T P . .
O1 O -0.1573(4) 0.35441(19) 0.9715(2) 0.0572(9) Uani 1 1 d . . . . .
C1 C -0.0926(6) 0.3944(3) 0.9143(3) 0.0484(12) Uani 1 1 d . . . . .
C2 C -0.0975(7) 0.4802(3) 0.9129(3) 0.0601(14) Uani 1 1 d . . . . .
H1 H -0.1480 0.5081 0.9519 0.072 Uiso 1 1 calc R U . . .
C3 C -0.0303(7) 0.5252(4) 0.8556(3) 0.0669(16) Uani 1 1 d . . . . .
H2 H -0.0386 0.5825 0.8547 0.080 Uiso 1 1 calc R U . . .
C4 C 0.0474(8) 0.4852(4) 0.8009(4) 0.0741(17) Uani 1 1 d . . . . .
F1 F 0.1157(6) 0.5299(3) 0.7446(2) 0.1229(17) Uani 1 1 d . . . . .
C5 C 0.0591(8) 0.4018(4) 0.7991(3) 0.0700(16) Uani 1 1 d . . . . .
H3 H 0.1137 0.3761 0.7601 0.084 Uiso 1 1 calc R U . . .
C6 C -0.0110(6) 0.3540(3) 0.8559(3) 0.0499(12) Uani 1 1 d . . . . .
C7 C 0.0089(7) 0.2651(3) 0.8576(3) 0.0579(14) Uani 1 1 d . . . . .
H4 H 0.0831 0.2426 0.8251 0.069 Uiso 1 1 calc R U . . .
N1 N -0.0658(5) 0.2154(2) 0.8995(2) 0.0513(10) Uani 1 1 d . . . . .
C8 C -0.0059(7) 0.1302(3) 0.9063(3) 0.0646(16) Uani 1 1 d . . . . .
H5 H 0.0715 0.1199 0.8673 0.077 Uiso 1 1 calc R U . . .
H6 H -0.0914 0.0913 0.8996 0.077 Uiso 1 1 calc R U . . .
C9 C 0.0685(8) 0.1180(3) 0.9842(4) 0.078(2) Uani 1 1 d . . . . .
H7 H 0.1206 0.0647 0.9845 0.093 Uiso 1 1 calc R U . . .
H8 H 0.1489 0.1599 0.9907 0.093 Uiso 1 1 calc R U . . .
C10 C -0.0389(8) 0.1217(3) 1.0510(4) 0.0706(18) Uani 1 1 d . . . . .
H9 H -0.1222 0.0815 1.0444 0.085 Uiso 1 1 calc R U . . .
H10 H 0.0194 0.1066 1.0961 0.085 Uiso 1 1 calc R U . . .
N2 N -0.1095(7) 0.2045(3) 1.0621(3) 0.0581(13) Uani 1 1 d . . . . .
C11 C -0.2054(8) 0.2094(4) 1.1299(3) 0.0717(17) Uani 1 1 d . . . . .
H11 H -0.1392 0.2061 1.1744 0.086 Uiso 1 1 calc R U . . .
H12 H -0.2788 0.1636 1.1312 0.086 Uiso 1 1 calc R U . . .
I1 I 0.2500 0.2500 1.15563(3) 0.0577(2) Uani 1 2 d S T P . .
H13 H -0.041(7) 0.226(3) 1.069(3) 0.046(17) Uiso 1 1 d . . . . .

loop_
_atom_site_aniso_label
_atom_site_aniso_U_11
_atom_site_aniso_U_22
_atom_site_aniso_U_33
_atom_site_aniso_U_23
_atom_site_aniso_U_13
_atom_site_aniso_U_12
Mn1 0.0499(6) 0.0320(5) 0.0551(6) 0.000 0.000 0.0009(4)
O1 0.065(2) 0.0376(16) 0.069(2) -0.0095(16) 0.025(2) -0.0089(16)
C1 0.045(3) 0.040(2) 0.060(3) -0.003(2) 0.003(3) 0.001(2)
C2 0.056(3) 0.044(3) 0.081(4) -0.008(3) 0.019(3) -0.001(2)
C3 0.061(4) 0.052(3) 0.088(4) 0.010(3) 0.006(3) -0.004(3)
C4 0.079(5) 0.072(4) 0.071(4) 0.023(3) 0.014(4) -0.003(3)
F1 0.161(5) 0.107(3) 0.100(3) 0.043(3) 0.050(3) -0.002(3)
C5 0.070(4) 0.083(4) 0.056(3) -0.001(3) 0.017(3) 0.006(3)
C6 0.049(3) 0.051(3) 0.049(3) -0.003(2) 0.000(2) 0.006(2)
C7 0.055(3) 0.065(3) 0.053(3) -0.019(3) -0.005(3) 0.013(3)
N1 0.057(3) 0.039(2) 0.058(2) -0.0128(19) -0.007(2) 0.005(2)
C8 0.074(4) 0.041(3) 0.080(4) -0.019(3) -0.015(3) 0.013(3)
C9 0.084(5) 0.038(3) 0.110(5) -0.017(3) -0.038(4) 0.019(3)
C10 0.087(5) 0.043(3) 0.081(4) 0.002(3) -0.043(4) -0.004(3)
N2 0.059(3) 0.048(3) 0.068(3) -0.004(2) -0.015(3) -0.014(2)
C11 0.073(4) 0.086(4) 0.056(3) 0.005(3) -0.010(3) -0.027(3)
I1 0.0578(3) 0.0597(3) 0.0556(3) 0.000 0.000 -0.0168(2)

loop_
_atom_type_symbol
_atom_type_description
_atom_type_scat_dispersion_real
_atom_type_scat_dispersion_imag
_atom_type_scat_source
C C 0.0033 0.0016 'International Tables Vol C Tables 4.2.6.8 and 6.1.1.4'
H H 0.0000 0.0000 'International Tables Vol C Tables 4.2.6.8 and 6.1.1.4'
N N 0.0061 0.0033 'International Tables Vol C Tables 4.2.6.8 and 6.1.1.4'
O O 0.0106 0.0060 'International Tables Vol C Tables 4.2.6.8 and 6.1.1.4'
F F 0.0171 0.0103 'International Tables Vol C Tables 4.2.6.8 and 6.1.1.4'
Mn Mn 0.3368 0.7283 'International Tables Vol C Tables 4.2.6.8 and 6.1.1.4'
I I -0.4742 1.8119 'International Tables Vol C Tables 4.2.6.8 and 6.1.1.4'

loop_
_geom_angle_atom_site_label_1
_geom_angle_atom_site_label_2
_geom_angle_atom_site_label_3
_geom_angle
_geom_angle_site_symmetry_1
_geom_angle_site_symmetry_3
_geom_angle_publ_flag
O1 Mn1 O1 177.9(2) 2_455 . ?
O1 Mn1 N1 94.96(17) 2_455 . ?
O1 Mn1 N1 86.29(15) . . ?
O1 Mn1 N1 86.29(15) 2_455 2_455 ?
O1 Mn1 N1 94.96(17) . 2_455 ?
N1 Mn1 N1 106.7(2) . 2_455 ?
O1 Mn1 N2 93.48(18) 2_455 2_455 ?
O1 Mn1 N2 84.93(17) . 2_455 ?
N1 Mn1 N2 164.61(19) . 2_455 ?
N1 Mn1 N2 86.65(19) 2_455 2_455 ?
O1 Mn1 N2 84.93(17) 2_455 . ?
O1 Mn1 N2 93.48(18) . . ?
N1 Mn1 N2 86.65(19) . . ?
N1 Mn1 N2 164.61(19) 2_455 . ?
N2 Mn1 N2 81.3(3) 2_455 . ?
C1 O1 Mn1 127.3(3) . . ?
O1 C1 C2 119.4(4) . . ?
O1 C1 C6 122.7(4) . . ?
C2 C1 C6 117.8(5) . . ?
C3 C2 C1 122.0(5) . . ?
C3 C2 H1 119.0 . . ?
C1 C2 H1 119.0 . . ?
C4 C3 C2 118.9(5) . . ?
C4 C3 H2 120.6 . . ?
C2 C3 H2 120.6 . . ?
C3 C4 C5 122.4(6) . . ?
C3 C4 F1 118.8(6) . . ?
C5 C4 F1 118.8(6) . . ?
C4 C5 C6 120.1(5) . . ?
C4 C5 H3 119.9 . . ?
C6 C5 H3 119.9 . . ?
C5 C6 C1 118.7(5) . . ?
C5 C6 C7 120.9(5) . . ?
C1 C6 C7 120.3(5) . . ?
N1 C7 C6 125.8(5) . . ?
N1 C7 H4 117.1 . . ?
C6 C7 H4 117.1 . . ?
C7 N1 C8 117.9(5) . . ?
C7 N1 Mn1 123.9(3) . . ?
C8 N1 Mn1 117.7(4) . . ?
N1 C8 C9 109.7(4) . . ?
N1 C8 H5 109.7 . . ?
C9 C8 H5 109.7 . . ?
N1 C8 H6 109.7 . . ?
C9 C8 H6 109.7 . . ?
H5 C8 H6 108.2 . . ?
C10 C9 C8 116.9(5) . . ?
C10 C9 H7 108.1 . . ?
C8 C9 H7 108.1 . . ?
C10 C9 H8 108.1 . . ?
C8 C9 H8 108.1 . . ?
H7 C9 H8 107.3 . . ?
N2 C10 C9 112.9(5) . . ?
N2 C10 H9 109.0 . . ?
C9 C10 H9 109.0 . . ?
N2 C10 H10 109.0 . . ?
C9 C10 H10 109.0 . . ?
H9 C10 H10 107.8 . . ?
C11 N2 C10 112.8(5) . . ?
C11 N2 Mn1 107.2(4) . . ?
C10 N2 Mn1 115.7(3) . . ?
C11 N2 H13 108(5) . . ?
C10 N2 H13 98(5) . . ?
Mn1 N2 H13 116(5) . . ?
N2 C11 C11 109.2(4) . 2_455 ?
N2 C11 H11 109.8 . . ?
C11 C11 H11 109.8 2_455 . ?
N2 C11 H12 109.8 . . ?
C11 C11 H12 109.8 2_455 . ?
H11 C11 H12 108.3 . . ?

loop_
_geom_bond_atom_site_label_1
_geom_bond_atom_site_label_2
_geom_bond_distance
_geom_bond_site_symmetry_2
_geom_bond_publ_flag
Mn1 O1 1.866(3) 2_455 ?
Mn1 O1 1.866(3) . ?
Mn1 N1 2.077(5) . ?
Mn1 N1 2.077(4) 2_455 ?
Mn1 N2 2.158(5) 2_455 ?
Mn1 N2 2.158(5) . ?
O1 C1 1.322(6) . ?
C1 C2 1.390(7) . ?
C1 C6 1.406(7) . ?
C2 C3 1.374(8) . ?
C2 H1 0.9300 . ?
C3 C4 1.340(8) . ?
C3 H2 0.9300 . ?
C4 C5 1.354(8) . ?
C4 F1 1.361(7) . ?
C5 C6 1.403(8) . ?
C5 H3 0.9300 . ?
C6 C7 1.449(7) . ?
C7 N1 1.266(7) . ?
C7 H4 0.9300 . ?
N1 C8 1.475(6) . ?
C8 C9 1.529(8) . ?
C8 H5 0.9700 . ?
C8 H6 0.9700 . ?
C9 C10 1.497(9) . ?
C9 H7 0.9700 . ?
C9 H8 0.9700 . ?
C10 N2 1.482(7) . ?
C10 H9 0.9700 . ?
C10 H10 0.9700 . ?
N2 C11 1.453(8) . ?
N2 H13 0.69(6) . ?
C11 C11 1.517(13) 2_455 ?
C11 H11 0.9700 . ?
C11 H12 0.9700 . ?
